data_7040038
loop_
_publ_author_name
'Liu, Jing-Jing'
'Lin, Yue-Jian'
'Li, Zhen-Hua'
'Jin, Guo-Xin'

_publ_section_title
;
 Self-assembled half-sandwich polyhedral cages via flexible Schiff-base
 ligands: an unusual macrocycle-to-cage conversion.
;
_journal_issue 35
_journal_name_full 'Dalton transactions (Cambridge, England : 2003)'
_journal_page_first 13675
_journal_page_last 13679
_journal_paper_doi 10.1039/c6dt02393b
_journal_volume 45
_journal_year 2016
_chemical_formula_sum 'C56 H60 F12 N12 O14 Rh2 S4'
_chemical_formula_weight 1687.22
_chemical_name_systematic
; 
 ? 
;
_space_group_crystal_system orthorhombic
_space_group_IT_number 56
_space_group_name_Hall '-P 2ab 2ac'
_space_group_name_H-M_alt 'P c c n'
_symmetry_space_group_name_Hall '-P 2ab 2ac'
_symmetry_space_group_name_H-M 'P c c n'
_atom_sites_solution_hydrogens mixed
_audit_creation_method SHELXL-2013
_audit_update_record
;
2016-04-21 deposited with the CCDC.
2016-07-25 downloaded from the CCDC.
;
_cell_angle_alpha 90
_cell_angle_beta 90
_cell_angle_gamma 90
_cell_formula_units_Z 4
_cell_length_a 31.650(4)
_cell_length_b 13.2146(15)
_cell_length_c 16.8363(19)
_cell_measurement_reflns_used 9487
_cell_measurement_temperature 173(2)
_cell_measurement_theta_max 27.16
_cell_measurement_theta_min 2.34
_cell_volume 7041.6(14)
_computing_cell_refinement 'Bruker SAINT'
_computing_data_collection 'Bruker APEX2'
_computing_data_reduction 'Bruker SAINT'
_computing_molecular_graphics 'Bruker SHELXTL'
_computing_publication_material 'Bruker SHELXTL'
_computing_structure_refinement 'SHELXL-2013 (Sheldrick, 2013)'
_computing_structure_solution 'SHELXS-97 (Sheldrick, 2008)'
_diffrn_ambient_temperature 173(2)
_diffrn_measured_fraction_theta_full 0.998
_diffrn_measured_fraction_theta_max 0.995
_diffrn_measurement_device_type 'Bruker APEX-II CCD'
_diffrn_measurement_method '\f and \w scans'
_diffrn_radiation_type MoK\a
_diffrn_radiation_wavelength 0.71073
_diffrn_reflns_av_R_equivalents 0.0585
_diffrn_reflns_av_unetI/netI 0.0406
_diffrn_reflns_Laue_measured_fraction_full 0.998
_diffrn_reflns_Laue_measured_fraction_max 0.995
_diffrn_reflns_limit_h_max 41
_diffrn_reflns_limit_h_min -41
_diffrn_reflns_limit_k_max 17
_diffrn_reflns_limit_k_min -13
_diffrn_reflns_limit_l_max 21
_diffrn_reflns_limit_l_min -21
_diffrn_reflns_number 48727
_diffrn_reflns_point_group_measured_fraction_full 0.998
_diffrn_reflns_point_group_measured_fraction_max 0.995
_diffrn_reflns_theta_full 25.242
_diffrn_reflns_theta_max 27.494
_diffrn_reflns_theta_min 2.062
_exptl_absorpt_coefficient_mu 0.687
_exptl_absorpt_correction_T_max 0.746
_exptl_absorpt_correction_T_min 0.605
_exptl_absorpt_correction_type multi-scan
_exptl_absorpt_process_details sadabs
_exptl_crystal_colour yellow
_exptl_crystal_density_diffrn 1.592
_exptl_crystal_description prism
_exptl_crystal_F_000 3416
_exptl_crystal_size_max 0.560
_exptl_crystal_size_mid 0.270
_exptl_crystal_size_min 0.070
_refine_diff_density_max 1.355
_refine_diff_density_min -0.930
_refine_diff_density_rms 0.115
_refine_ls_extinction_method none
_refine_ls_goodness_of_fit_ref 1.033
_refine_ls_hydrogen_treatment mixed
_refine_ls_matrix_type full
_refine_ls_number_parameters 462
_refine_ls_number_reflns 8041
_refine_ls_number_restraints 20
_refine_ls_restrained_S_all 1.038
_refine_ls_R_factor_all 0.0831
_refine_ls_R_factor_gt 0.0555
_refine_ls_shift/su_max 0.003
_refine_ls_shift/su_mean 0.000
_refine_ls_structure_factor_coef Fsqd
_refine_ls_weighting_details
; 
 w=1/[\s^2^(Fo^2^)+(0.0764P)^2^+23.3440P] 
 where P=(Fo^2^+2Fc^2^)/3 
;
_refine_ls_weighting_scheme calc
_refine_ls_wR_factor_gt 0.1438
_refine_ls_wR_factor_ref 0.1615
_reflns_Friedel_coverage 0.000
_reflns_number_gt 5789
_reflns_number_total 8041
_reflns_threshold_expression 'I > 2\s(I)'
_cod_data_source_file c6dt02393b2.cif
_cod_data_source_block 1
_cod_depositor_comments 'Adding full bibliography for 7040038--7040042.cif.'
_cod_database_code 7040038
_shelx_space_group_comment
; 
The symmetry employed for this shelxl refinement is uniquely defined 
by the following loop, which should always be used as a source of 
symmetry information in preference to the above space-group names. 
They are only intended as comments. 
;
_shelx_estimated_absorpt_t_min 0.700
_shelx_estimated_absorpt_t_max 0.953
_shelxl_version_number 2013-2

loop_
_space_group_symop_operation_xyz
'x, y, z'
'-x+1/2, -y+1/2, z'
'-x, y+1/2, -z+1/2'
'x+1/2, -y, -z+1/2'
'-x, -y, -z'
'x-1/2, y-1/2, -z'
'x, -y-1/2, z-1/2'
'-x-1/2, y, z-1/2'

loop_
_atom_site_label
_atom_site_type_symbol
_atom_site_fract_x
_atom_site_fract_y
_atom_site_fract_z
_atom_site_U_iso_or_equiv
_atom_site_adp_type
_atom_site_occupancy
_atom_site_site_symmetry_order
_atom_site_calc_flag
_atom_site_refinement_flags_posn
_atom_site_refinement_flags_adp
Rh1 Rh 0.35830(2) 0.94316(2) 0.91636(2) 0.02264(11) Uani 1 1 d . .
N1 N 0.29766(10) 0.9291(3) 0.8607(2) 0.0241(7) Uani 1 1 d . .
N2 N 0.14405(13) 0.9472(3) 0.7683(3) 0.0327(9) Uani 1 1 d . .
H2 H 0.123(2) 0.938(4) 0.736(4) 0.046(16) Uiso 1 1 d . .
N3 N 0.15227(12) 1.0426(3) 0.7944(2) 0.0285(8) Uani 1 1 d . .
N4 N 0.13863(10) 1.4085(3) 0.8683(2) 0.0274(8) Uani 1 1 d . .
N5 N 0.38777(11) 0.8924(3) 0.8114(2) 0.0276(8) Uani 1 1 d . .
N6 N 0.5106(3) 0.1477(8) 0.4665(6) 0.130(4) Uani 1 1 d . .
O1 O 0.16916(10) 0.8005(3) 0.7220(2) 0.0418(9) Uani 1 1 d . .
O2 O 0.56633(10) 0.0863(3) 0.8128(2) 0.0427(9) Uani 1 1 d . .
O3 O 0.49278(11) 0.0940(4) 0.8495(3) 0.0622(12) Uani 1 1 d . .
O4 O 0.52087(15) -0.0559(3) 0.7854(3) 0.0653(13) Uani 1 1 d . .
O5 O 0.28619(17) -0.0384(4) 0.5747(3) 0.0807(16) Uani 1 1 d . .
O6 O 0.3451(2) 0.0349(5) 0.4992(3) 0.0947(19) Uani 1 1 d . .
O7 O 0.3529(2) -0.0176(7) 0.6334(5) 0.140(3) Uani 1 1 d . .
S1 S 0.52379(4) 0.05082(10) 0.79831(8) 0.0370(3) Uani 1 1 d . .
S2 S 0.32413(5) 0.01718(13) 0.57664(11) 0.0570(4) Uani 1 1 d . .
F1 F 0.53868(16) 0.0702(4) 0.6476(2) 0.0905(15) Uani 1 1 d . .
F2 F 0.47278(14) 0.0768(4) 0.6791(3) 0.0843(14) Uani 1 1 d . .
F3 F 0.51235(16) 0.2026(3) 0.7015(3) 0.0907(15) Uani 1 1 d . .
F4 F 0.3436(3) 0.2008(5) 0.6120(5) 0.165(3) Uani 1 1 d . U
F5 F 0.2813(3) 0.1760(7) 0.5544(8) 0.241(6) Uani 1 1 d D U
F6 F 0.2931(4) 0.1309(7) 0.6829(6) 0.240(6) Uani 1 1 d . U
C1 C 0.26222(14) 0.9501(4) 0.9022(3) 0.0310(10) Uani 1 1 d . .
H1 H 0.2651 0.9739 0.9551 0.037 Uiso 1 1 calc R U
C2 C 0.22197(14) 0.9390(3) 0.8717(3) 0.0297(9) Uani 1 1 d . .
H2A H 0.1979 0.9559 0.9026 0.036 Uiso 1 1 calc R U
C3 C 0.21756(13) 0.9026(3) 0.7947(3) 0.0277(9) Uani 1 1 d . .
C4 C 0.25328(15) 0.8813(4) 0.7519(3) 0.0366(11) Uani 1 1 d . .
H4 H 0.2512 0.8566 0.6991 0.044 Uiso 1 1 calc R U
C5 C 0.29257(14) 0.8962(4) 0.7863(3) 0.0332(10) Uani 1 1 d . .
H5 H 0.3171 0.8824 0.7555 0.040 Uiso 1 1 calc R U
C6 C 0.17552(13) 0.8783(3) 0.7581(3) 0.0280(9) Uani 1 1 d . .
C7 C 0.12119(14) 1.1053(4) 0.7917(3) 0.0331(10) Uani 1 1 d . .
H7 H 0.0943 1.0846 0.7727 0.040 Uiso 1 1 calc R U
C8 C 0.16958(13) 1.3394(4) 0.8774(3) 0.0319(10) Uani 1 1 d . .
H8 H 0.1953 1.3601 0.9014 0.038 Uiso 1 1 calc R U
C9 C 0.16560(14) 1.2410(4) 0.8538(3) 0.0339(11) Uani 1 1 d . .
H9 H 0.1882 1.1947 0.8614 0.041 Uiso 1 1 calc R U
C10 C 0.12821(13) 1.2091(3) 0.8186(3) 0.0299(10) Uani 1 1 d . .
C11 C 0.09611(14) 1.2794(4) 0.8105(3) 0.0373(11) Uani 1 1 d . .
H11 H 0.0698 1.2601 0.7881 0.045 Uiso 1 1 calc R U
C12 C 0.10268(14) 1.3777(4) 0.8353(3) 0.0373(12) Uani 1 1 d . .
H12 H 0.0805 1.4255 0.8286 0.045 Uiso 1 1 calc R U
C13 C 0.39220(14) 0.9866(4) 1.0223(3) 0.0299(10) Uani 1 1 d . .
C14 C 0.34878(14) 0.9651(3) 1.0412(3) 0.0290(9) Uani 1 1 d . .
C15 C 0.34207(14) 0.8592(3) 1.0234(3) 0.0266(9) Uani 1 1 d . .
C16 C 0.37940(14) 0.8192(3) 0.9897(3) 0.0287(9) Uani 1 1 d . .
C17 C 0.41114(14) 0.8995(4) 0.9899(3) 0.0293(10) Uani 1 1 d . .
C18 C 0.41378(18) 1.0870(4) 1.0351(4) 0.0440(13) Uani 1 1 d . .
H18A H 0.4255 1.0895 1.0889 0.066 Uiso 1 1 calc R U
H18B H 0.3932 1.1418 1.0284 0.066 Uiso 1 1 calc R U
H18C H 0.4366 1.0950 0.9962 0.066 Uiso 1 1 calc R U
C19 C 0.31885(18) 1.0363(4) 1.0812(3) 0.0416(12) Uani 1 1 d . .
H19A H 0.3271 1.0444 1.1370 0.062 Uiso 1 1 calc R U
H19B H 0.2901 1.0089 1.0784 0.062 Uiso 1 1 calc R U
H19C H 0.3198 1.1022 1.0546 0.062 Uiso 1 1 calc R U
C20 C 0.30238(15) 0.7998(4) 1.0374(3) 0.0377(11) Uani 1 1 d . .
H20A H 0.2956 0.7603 0.9898 0.057 Uiso 1 1 calc R U
H20B H 0.2791 0.8464 1.0490 0.057 Uiso 1 1 calc R U
H20C H 0.3065 0.7540 1.0825 0.057 Uiso 1 1 calc R U
C21 C 0.38649(17) 0.7125(4) 0.9626(3) 0.0398(12) Uani 1 1 d . .
H21A H 0.4055 0.6781 0.9998 0.060 Uiso 1 1 calc R U
H21B H 0.3992 0.7130 0.9095 0.060 Uiso 1 1 calc R U
H21C H 0.3594 0.6766 0.9608 0.060 Uiso 1 1 calc R U
C22 C 0.45600(14) 0.8869(4) 0.9644(3) 0.0395(12) Uani 1 1 d . .
H22A H 0.4668 0.9516 0.9443 0.059 Uiso 1 1 calc R U
H22B H 0.4576 0.8358 0.9223 0.059 Uiso 1 1 calc R U
H22C H 0.4731 0.8651 1.0098 0.059 Uiso 1 1 calc R U
C23 C 0.40518(14) 0.8691(3) 0.7564(3) 0.0317(10) Uani 1 1 d . .
C24 C 0.42832(19) 0.8414(5) 0.6850(3) 0.0494(14) Uani 1 1 d . .
H24A H 0.4276 0.7677 0.6784 0.074 Uiso 1 1 calc R U
H24B H 0.4577 0.8640 0.6898 0.074 Uiso 1 1 calc R U
H24C H 0.4152 0.8738 0.6388 0.074 Uiso 1 1 calc R U
C25 C 0.51133(19) 0.1033(5) 0.7021(4) 0.0507(14) Uani 1 1 d . .
C26 C 0.3098(5) 0.1372(10) 0.6088(9) 0.142(5) Uani 1 1 d D .
C27 C 0.4755(3) 0.1264(7) 0.4789(5) 0.086(3) Uani 1 1 d D .
C28 C 0.4352(3) 0.0907(13) 0.4962(7) 0.163(6) Uani 1 1 d D .
H28A H 0.4363 0.0173 0.5042 0.245 Uiso 1 1 calc R U
H28B H 0.4162 0.1064 0.4520 0.245 Uiso 1 1 calc R U
H28C H 0.4249 0.1234 0.5447 0.245 Uiso 1 1 calc R U

loop_
_atom_site_aniso_label
_atom_site_aniso_U_11
_atom_site_aniso_U_22
_atom_site_aniso_U_33
_atom_site_aniso_U_23
_atom_site_aniso_U_13
_atom_site_aniso_U_12
Rh1 0.01853(16) 0.02278(18) 0.02662(18) 0.00220(14) -0.00225(13) 0.00004(12)
N1 0.0187(16) 0.0245(19) 0.0292(19) 0.0021(15) -0.0024(14) -0.0024(13)
N2 0.030(2) 0.031(2) 0.038(2) -0.0102(17) -0.0099(17) 0.0005(17)
N3 0.0246(17) 0.0236(19) 0.037(2) -0.0031(16) -0.0043(16) -0.0015(14)
N4 0.0187(16) 0.0258(18) 0.038(2) -0.0065(16) 0.0000(15) 0.0005(14)
N5 0.0204(17) 0.033(2) 0.029(2) 0.0036(17) -0.0027(15) 0.0028(15)
N6 0.112(7) 0.161(9) 0.116(7) -0.037(6) 0.037(6) -0.062(6)
O1 0.0314(17) 0.0291(18) 0.065(3) -0.0165(17) -0.0140(17) 0.0025(14)
O2 0.0231(16) 0.054(2) 0.051(2) -0.0013(18) 0.0055(15) 0.0008(15)
O3 0.0266(18) 0.106(4) 0.054(3) -0.004(2) 0.0103(18) 0.010(2)
O4 0.062(3) 0.047(2) 0.087(4) 0.010(2) -0.010(2) -0.013(2)
O5 0.068(3) 0.092(4) 0.082(4) -0.013(3) -0.007(3) -0.020(3)
O6 0.105(4) 0.120(5) 0.059(3) -0.001(3) -0.003(3) -0.022(4)
O7 0.086(4) 0.200(9) 0.134(6) 0.086(6) -0.016(4) 0.048(5)
S1 0.0226(5) 0.0478(7) 0.0407(7) 0.0056(6) 0.0035(5) -0.0002(5)
S2 0.0549(9) 0.0487(9) 0.0673(11) 0.0027(8) -0.0142(8) -0.0066(7)
F1 0.102(3) 0.125(4) 0.044(2) -0.002(2) 0.020(2) -0.013(3)
F2 0.069(3) 0.115(4) 0.069(3) 0.014(2) -0.034(2) -0.016(2)
F3 0.122(4) 0.060(3) 0.090(3) 0.032(2) -0.037(3) -0.018(2)
F4 0.197(7) 0.063(3) 0.235(8) -0.018(4) -0.031(6) -0.057(4)
F5 0.180(8) 0.171(9) 0.371(15) 0.108(9) 0.002(9) 0.081(7)
F6 0.343(13) 0.163(8) 0.215(9) -0.118(7) 0.160(10) -0.094(8)
C1 0.026(2) 0.037(3) 0.030(2) -0.0024(19) -0.0026(17) 0.0013(19)
C2 0.024(2) 0.033(2) 0.033(2) 0.002(2) 0.0005(18) 0.0022(18)
C3 0.022(2) 0.022(2) 0.039(3) -0.0036(19) -0.0033(18) 0.0023(16)
C4 0.031(2) 0.043(3) 0.036(3) -0.012(2) -0.009(2) 0.002(2)
C5 0.024(2) 0.036(3) 0.039(3) -0.007(2) 0.002(2) 0.0010(19)
C6 0.023(2) 0.024(2) 0.037(2) 0.0009(19) -0.0062(18) -0.0004(17)
C7 0.019(2) 0.034(3) 0.046(3) -0.007(2) -0.0056(19) 0.0027(18)
C8 0.0196(19) 0.031(2) 0.045(3) -0.004(2) -0.0040(19) 0.0008(17)
C9 0.024(2) 0.031(2) 0.046(3) -0.004(2) -0.0035(19) 0.0061(18)
C10 0.023(2) 0.028(2) 0.040(3) -0.0061(19) -0.0016(18) 0.0029(17)
C11 0.021(2) 0.033(3) 0.058(3) -0.009(2) -0.010(2) 0.0005(18)
C12 0.021(2) 0.032(3) 0.060(3) -0.011(2) -0.005(2) 0.0070(18)
C13 0.032(2) 0.028(2) 0.029(2) 0.0041(19) -0.0107(18) -0.0013(18)
C14 0.032(2) 0.027(2) 0.027(2) 0.0024(18) -0.0062(18) 0.0013(17)
C15 0.029(2) 0.029(2) 0.022(2) 0.0056(17) 0.0002(17) -0.0022(18)
C16 0.029(2) 0.027(2) 0.030(2) 0.0064(18) -0.0070(18) 0.0009(18)
C17 0.026(2) 0.032(2) 0.030(2) 0.0046(19) -0.0086(18) 0.0002(18)
C18 0.049(3) 0.031(3) 0.052(3) -0.002(2) -0.021(3) -0.009(2)
C19 0.050(3) 0.037(3) 0.037(3) -0.005(2) -0.001(2) 0.010(2)
C20 0.033(2) 0.036(3) 0.044(3) 0.004(2) 0.006(2) -0.007(2)
C21 0.043(3) 0.029(3) 0.047(3) 0.000(2) 0.000(2) 0.003(2)
C22 0.021(2) 0.048(3) 0.049(3) 0.009(3) -0.004(2) 0.002(2)
C23 0.030(2) 0.027(2) 0.038(3) 0.004(2) -0.002(2) 0.0006(18)
C24 0.058(3) 0.050(3) 0.041(3) 0.002(3) 0.016(3) 0.012(3)
C25 0.050(3) 0.054(4) 0.049(3) 0.002(3) -0.008(3) -0.003(3)
C26 0.169(13) 0.086(8) 0.172(13) -0.007(9) 0.047(11) -0.013(9)
C27 0.089(6) 0.103(7) 0.067(5) -0.008(5) 0.010(4) -0.031(5)
C28 0.099(8) 0.31(2) 0.085(8) -0.007(10) 0.000(6) -0.042(11)

loop_
_atom_type_symbol
_atom_type_description
_atom_type_scat_dispersion_real
_atom_type_scat_dispersion_imag
_atom_type_scat_source
C C 0.0033 0.0016 'International Tables Vol C Tables 4.2.6.8 and 6.1.1.4'
H H 0.0000 0.0000 'International Tables Vol C Tables 4.2.6.8 and 6.1.1.4'
N N 0.0061 0.0033 'International Tables Vol C Tables 4.2.6.8 and 6.1.1.4'
O O 0.0106 0.0060 'International Tables Vol C Tables 4.2.6.8 and 6.1.1.4'
F F 0.0171 0.0103 'International Tables Vol C Tables 4.2.6.8 and 6.1.1.4'
S S 0.1246 0.1234 'International Tables Vol C Tables 4.2.6.8 and 6.1.1.4'
Rh Rh -1.1178 0.9187 'International Tables Vol C Tables 4.2.6.8 and 6.1.1.4'

loop_
_geom_angle_atom_site_label_1
_geom_angle_atom_site_label_2
_geom_angle_atom_site_label_3
_geom_angle
_geom_angle_site_symmetry_1
_geom_angle_site_symmetry_3
N5 Rh1 N4 87.34(15) . 2_575
N5 Rh1 C14 158.07(15) . .
N4 Rh1 C14 104.80(16) 2_575 .
N5 Rh1 N1 90.12(14) . .
N4 Rh1 N1 87.38(13) 2_575 .
C14 Rh1 N1 108.34(16) . .
N5 Rh1 C16 95.83(16) . .
N4 Rh1 C16 154.86(16) 2_575 .
C14 Rh1 C16 65.49(17) . .
N1 Rh1 C16 117.47(15) . .
N5 Rh1 C13 123.87(16) . .
N4 Rh1 C13 92.68(16) 2_575 .
C14 Rh1 C13 39.08(17) . .
N1 Rh1 C13 146.00(16) . .
C16 Rh1 C13 64.88(17) . .
N5 Rh1 C17 93.03(16) . .
N4 Rh1 C17 115.47(16) 2_575 .
C14 Rh1 C17 65.36(17) . .
N1 Rh1 C17 157.04(16) . .
C16 Rh1 C17 39.58(17) . .
C13 Rh1 C17 38.07(18) . .
N5 Rh1 C15 129.51(16) . .
N4 Rh1 C15 142.82(16) 2_575 .
C14 Rh1 C15 39.13(16) . .
N1 Rh1 C15 96.11(15) . .
C16 Rh1 C15 38.04(17) . .
C13 Rh1 C15 64.48(17) . .
C17 Rh1 C15 64.67(17) . .
C5 N1 C1 116.9(4) . .
C5 N1 Rh1 123.1(3) . .
C1 N1 Rh1 120.0(3) . .
C6 N2 N3 121.4(4) . .
C6 N2 H2 113(4) . .
N3 N2 H2 118(4) . .
C7 N3 N2 116.1(4) . .
C12 N4 C8 117.5(4) . .
C12 N4 Rh1 118.7(3) . 2_575
C8 N4 Rh1 123.3(3) . 2_575
C23 N5 Rh1 176.2(4) . .
O3 S1 O4 116.2(3) . .
O3 S1 O2 114.2(3) . .
O4 S1 O2 113.9(3) . .
O3 S1 C25 103.8(3) . .
O4 S1 C25 103.2(3) . .
O2 S1 C25 103.3(3) . .
O7 S2 O5 113.6(5) . .
O7 S2 O6 111.2(4) . .
O5 S2 O6 116.4(3) . .
O7 S2 C26 104.9(7) . .
O5 S2 C26 105.2(6) . .
O6 S2 C26 104.3(6) . .
N1 C1 C2 123.5(4) . .
N1 C1 H1 118.3 . .
C2 C1 H1 118.3 . .
C1 C2 C3 118.4(4) . .
C1 C2 H2A 120.8 . .
C3 C2 H2A 120.8 . .
C4 C3 C2 118.6(4) . .
C4 C3 C6 118.2(4) . .
C2 C3 C6 123.1(4) . .
C3 C4 C5 119.5(5) . .
C3 C4 H4 120.3 . .
C5 C4 H4 120.3 . .
N1 C5 C4 123.1(4) . .
N1 C5 H5 118.4 . .
C4 C5 H5 118.4 . .
O1 C6 N2 120.6(4) . .
O1 C6 C3 122.3(4) . .
N2 C6 C3 117.1(4) . .
N3 C7 C10 118.5(4) . .
N3 C7 H7 120.8 . .
C10 C7 H7 120.8 . .
N4 C8 C9 123.0(4) . .
N4 C8 H8 118.5 . .
C9 C8 H8 118.5 . .
C8 C9 C10 119.4(4) . .
C8 C9 H9 120.3 . .
C10 C9 H9 120.3 . .
C11 C10 C9 117.6(4) . .
C11 C10 C7 119.2(4) . .
C9 C10 C7 123.1(4) . .
C12 C11 C10 119.4(4) . .
C12 C11 H11 120.3 . .
C10 C11 H11 120.3 . .
N4 C12 C11 122.9(4) . .
N4 C12 H12 118.6 . .
C11 C12 H12 118.6 . .
C17 C13 C14 109.3(4) . .
C17 C13 C18 125.6(4) . .
C14 C13 C18 125.1(4) . .
C17 C13 Rh1 71.0(3) . .
C14 C13 Rh1 69.8(3) . .
C18 C13 Rh1 125.2(3) . .
C13 C14 C15 106.6(4) . .
C13 C14 C19 125.5(4) . .
C15 C14 C19 127.5(4) . .
C13 C14 Rh1 71.1(3) . .
C15 C14 Rh1 71.8(3) . .
C19 C14 Rh1 128.1(3) . .
C16 C15 C14 108.8(4) . .
C16 C15 C20 124.6(4) . .
C14 C15 C20 126.6(4) . .
C16 C15 Rh1 70.2(2) . .
C14 C15 Rh1 69.1(2) . .
C20 C15 Rh1 126.4(3) . .
C15 C16 C17 107.6(4) . .
C15 C16 C21 126.8(4) . .
C17 C16 C21 125.5(4) . .
C15 C16 Rh1 71.8(2) . .
C17 C16 Rh1 70.3(2) . .
C21 C16 Rh1 125.9(3) . .
C13 C17 C16 107.6(4) . .
C13 C17 C22 127.4(4) . .
C16 C17 C22 124.9(4) . .
C13 C17 Rh1 71.0(2) . .
C16 C17 Rh1 70.2(2) . .
C22 C17 Rh1 127.0(3) . .
C13 C18 H18A 109.5 . .
C13 C18 H18B 109.5 . .
H18A C18 H18B 109.5 . .
C13 C18 H18C 109.5 . .
H18A C18 H18C 109.5 . .
H18B C18 H18C 109.5 . .
C14 C19 H19A 109.5 . .
C14 C19 H19B 109.5 . .
H19A C19 H19B 109.5 . .
C14 C19 H19C 109.5 . .
H19A C19 H19C 109.5 . .
H19B C19 H19C 109.5 . .
C15 C20 H20A 109.5 . .
C15 C20 H20B 109.5 . .
H20A C20 H20B 109.5 . .
C15 C20 H20C 109.5 . .
H20A C20 H20C 109.5 . .
H20B C20 H20C 109.5 . .
C16 C21 H21A 109.5 . .
C16 C21 H21B 109.5 . .
H21A C21 H21B 109.5 . .
C16 C21 H21C 109.5 . .
H21A C21 H21C 109.5 . .
H21B C21 H21C 109.5 . .
C17 C22 H22A 109.5 . .
C17 C22 H22B 109.5 . .
H22A C22 H22B 109.5 . .
C17 C22 H22C 109.5 . .
H22A C22 H22C 109.5 . .
H22B C22 H22C 109.5 . .
N5 C23 C24 178.5(6) . .
C23 C24 H24A 109.5 . .
C23 C24 H24B 109.5 . .
H24A C24 H24B 109.5 . .
C23 C24 H24C 109.5 . .
H24A C24 H24C 109.5 . .
H24B C24 H24C 109.5 . .
F3 C25 F2 106.5(5) . .
F3 C25 F1 107.8(6) . .
F2 C25 F1 108.0(5) . .
F3 C25 S1 112.6(5) . .
F2 C25 S1 111.2(4) . .
F1 C25 S1 110.5(4) . .
F6 C26 F4 107.9(12) . .
F6 C26 F5 112.1(13) . .
F4 C26 F5 108.0(11) . .
F6 C26 S2 109.4(9) . .
F4 C26 S2 111.9(10) . .
F5 C26 S2 107.6(10) . .
N6 C27 C28 173.7(14) . .
C27 C28 H28A 109.5 . .
C27 C28 H28B 109.5 . .
H28A C28 H28B 109.5 . .
C27 C28 H28C 109.5 . .
H28A C28 H28C 109.5 . .
H28B C28 H28C 109.5 . .

loop_
_geom_bond_atom_site_label_1
_geom_bond_atom_site_label_2
_geom_bond_distance
_geom_bond_site_symmetry_2
Rh1 N5 2.108(4) .
Rh1 N4 2.123(4) 2_575
Rh1 C14 2.142(5) .
Rh1 N1 2.144(3) .
Rh1 C16 2.158(4) .
Rh1 C13 2.159(4) .
Rh1 C17 2.159(4) .
Rh1 C15 2.178(4) .
N1 C5 1.334(6) .
N1 C1 1.350(6) .
N2 C6 1.360(6) .
N2 N3 1.361(5) .
N2 H2 0.87(6) .
N3 C7 1.287(6) .
N4 C12 1.330(6) .
N4 C8 1.348(6) .
N4 Rh1 2.123(4) 2_575
N5 C23 1.121(6) .
N6 C27 1.165(11) .
O1 C6 1.211(5) .
O2 S1 1.446(4) .
O3 S1 1.425(4) .
O4 S1 1.429(5) .
O5 S2 1.408(5) .
O6 S2 1.483(6) .
O7 S2 1.397(6) .
S1 C25 1.806(6) .
S2 C26 1.736(13) .
F1 C25 1.334(8) .
F2 C25 1.327(7) .
F3 C25 1.313(8) .
F4 C26 1.360(14) .
F5 C26 1.385(14) .
F6 C26 1.357(15) .
C1 C2 1.381(6) .
C1 H1 0.9500 .
C2 C3 1.390(6) .
C2 H2A 0.9500 .
C3 C4 1.369(7) .
C3 C6 1.501(6) .
C4 C5 1.386(6) .
C4 H4 0.9500 .
C5 H5 0.9500 .
C7 C10 1.461(6) .
C7 H7 0.9500 .
C8 C9 1.366(7) .
C8 H8 0.9500 .
C9 C10 1.389(6) .
C9 H9 0.9500 .
C10 C11 1.384(6) .
C11 C12 1.381(7) .
C11 H11 0.9500 .
C12 H12 0.9500 .
C13 C17 1.408(7) .
C13 C14 1.439(6) .
C13 C18 1.508(7) .
C14 C15 1.447(6) .
C14 C19 1.496(7) .
C15 C16 1.413(6) .
C15 C20 1.500(6) .
C16 C17 1.462(6) .
C16 C21 1.499(7) .
C17 C22 1.492(6) .
C18 H18A 0.9800 .
C18 H18B 0.9800 .
C18 H18C 0.9800 .
C19 H19A 0.9800 .
C19 H19B 0.9800 .
C19 H19C 0.9800 .
C20 H20A 0.9800 .
C20 H20B 0.9800 .
C20 H20C 0.9800 .
C21 H21A 0.9800 .
C21 H21B 0.9800 .
C21 H21C 0.9800 .
C22 H22A 0.9800 .
C22 H22B 0.9800 .
C22 H22C 0.9800 .
C23 C24 1.454(7) .
C24 H24A 0.9800 .
C24 H24B 0.9800 .
C24 H24C 0.9800 .
C27 C28 1.390(11) .
C28 H28A 0.9800 .
C28 H28B 0.9800 .
C28 H28C 0.9800 .

loop_
_geom_hbond_atom_site_label_D
_geom_hbond_atom_site_label_H
_geom_hbond_atom_site_label_A
_geom_hbond_distance_DH
_geom_hbond_distance_HA
_geom_hbond_distance_DA
_geom_hbond_angle_DHA
_geom_hbond_site_symmetry_A
N2 H2 O2 0.87(6) 2.00(6) 2.848(5) 166(6) 4_466
C2 H2A O6 0.95 2.36 3.274(8) 160.5 8_666
C7 H7 O4 0.95 2.55 3.492(7) 171.6 4_466
C24 H24A O2 0.98 2.41 3.376(7) 168.3 3_656

loop_
_geom_torsion_atom_site_label_1
_geom_torsion_atom_site_label_2
_geom_torsion_atom_site_label_3
_geom_torsion_atom_site_label_4
_geom_torsion
_geom_torsion_site_symmetry_1
C6 N2 N3 C7 171.0(5) .
C5 N1 C1 C2 0.3(7) .
Rh1 N1 C1 C2 -177.3(4) .
N1 C1 C2 C3 1.1(7) .
C1 C2 C3 C4 -1.3(7) .
C1 C2 C3 C6 174.2(4) .
C2 C3 C4 C5 0.2(7) .
C6 C3 C4 C5 -175.5(5) .
C1 N1 C5 C4 -1.5(7) .
Rh1 N1 C5 C4 176.0(4) .
C3 C4 C5 N1 1.2(8) .
N3 N2 C6 O1 -166.9(5) .
N3 N2 C6 C3 14.3(7) .
C4 C3 C6 O1 42.1(7) .
C2 C3 C6 O1 -133.4(5) .
C4 C3 C6 N2 -139.1(5) .
C2 C3 C6 N2 45.4(7) .
N2 N3 C7 C10 -179.7(4) .
C12 N4 C8 C9 0.7(7) .
Rh1 N4 C8 C9 172.8(4) 2_575
N4 C8 C9 C10 0.0(8) .
C8 C9 C10 C11 -1.2(8) .
C8 C9 C10 C7 -179.9(5) .
N3 C7 C10 C11 175.1(5) .
N3 C7 C10 C9 -6.2(8) .
C9 C10 C11 C12 1.7(8) .
C7 C10 C11 C12 -179.5(5) .
C8 N4 C12 C11 -0.1(8) .
Rh1 N4 C12 C11 -172.6(4) 2_575
C10 C11 C12 N4 -1.1(9) .
C17 C13 C14 C15 3.2(5) .
C18 C13 C14 C15 -177.0(4) .
Rh1 C13 C14 C15 63.4(3) .
C17 C13 C14 C19 176.0(4) .
C18 C13 C14 C19 -4.2(7) .
Rh1 C13 C14 C19 -123.8(5) .
C17 C13 C14 Rh1 -60.2(3) .
C18 C13 C14 Rh1 119.6(5) .
C13 C14 C15 C16 -3.9(5) .
C19 C14 C15 C16 -176.4(4) .
Rh1 C14 C15 C16 59.1(3) .
C13 C14 C15 C20 176.5(4) .
C19 C14 C15 C20 3.9(8) .
Rh1 C14 C15 C20 -120.5(5) .
C13 C14 C15 Rh1 -63.0(3) .
C19 C14 C15 Rh1 124.5(5) .
C14 C15 C16 C17 3.0(5) .
C20 C15 C16 C17 -177.3(4) .
Rh1 C15 C16 C17 61.5(3) .
C14 C15 C16 C21 179.9(4) .
C20 C15 C16 C21 -0.4(7) .
Rh1 C15 C16 C21 -121.6(5) .
C14 C15 C16 Rh1 -58.4(3) .
C20 C15 C16 Rh1 121.2(4) .
C14 C13 C17 C16 -1.4(5) .
C18 C13 C17 C16 178.8(4) .
Rh1 C13 C17 C16 -60.9(3) .
C14 C13 C17 C22 -178.0(4) .
C18 C13 C17 C22 2.3(8) .
Rh1 C13 C17 C22 122.5(5) .
C14 C13 C17 Rh1 59.5(3) .
C18 C13 C17 Rh1 -120.3(5) .
C15 C16 C17 C13 -1.0(5) .
C21 C16 C17 C13 -178.0(4) .
Rh1 C16 C17 C13 61.4(3) .
C15 C16 C17 C22 175.6(4) .
C21 C16 C17 C22 -1.3(7) .
Rh1 C16 C17 C22 -121.9(5) .
C15 C16 C17 Rh1 -62.5(3) .
C21 C16 C17 Rh1 120.6(5) .
O3 S1 C25 F3 58.3(5) .
O4 S1 C25 F3 180.0(5) .
O2 S1 C25 F3 -61.1(5) .
O3 S1 C25 F2 -61.1(5) .
O4 S1 C25 F2 60.5(5) .
O2 S1 C25 F2 179.4(4) .
O3 S1 C25 F1 179.0(4) .
O4 S1 C25 F1 -59.4(5) .
O2 S1 C25 F1 59.5(5) .
O7 S2 C26 F6 -58.3(12) .
O5 S2 C26 F6 61.8(12) .
O6 S2 C26 F6 -175.3(10) .
O7 S2 C26 F4 61.2(11) .
O5 S2 C26 F4 -178.7(9) .
O6 S2 C26 F4 -55.7(11) .
O7 S2 C26 F5 179.7(9) .
O5 S2 C26 F5 -60.2(10) .
O6 S2 C26 F5 62.8(10) .
